data_4024764
loop_
_publ_author_name
'Diana Alma\,si'
'Diego A. Alonso'
'Enrique G\'omez-Bengoa'
'Carmen N\'ajera'

_publ_section_title
;
Chiral 2-Aminobenzimidazoles as Recoverable Organocatalysts for the
Addition of 1,3-Dicarbonyl Compounds to Nitroalkenes
;
_journal_name_full 'Journal of Organic Chemistry'
_journal_page_first 6163
_journal_page_last 6168
_journal_paper_doi 10.1021/jo9010552
_journal_volume 74
_journal_year 2009
_chemical_absolute_configuration syn
_chemical_formula_moiety 'C18 H17 N O4'
_chemical_formula_sum 'C18 H17 N O4'
_chemical_formula_weight 311.33
_chemical_name_systematic
; 
 ? 
;
_space_group_IT_number 19
_symmetry_cell_setting orthorhombic
_symmetry_space_group_name_Hall 'P 2ac 2ab'
_symmetry_space_group_name_H-M 'P 21 21 21'
_atom_sites_solution_hydrogens difmap
_atom_sites_solution_primary direct
_atom_sites_solution_secondary difmap
_audit_creation_method SHELXL-97
_cell_angle_alpha 90.00
_cell_angle_beta 90.00
_cell_angle_gamma 90.00
_cell_formula_units_Z 4
_cell_length_a 5.673(3)
_cell_length_b 14.165(8)
_cell_length_c 20.076(11)
_cell_measurement_reflns_used 456
_cell_measurement_temperature 296(1)
_cell_measurement_theta_max 16.6
_cell_measurement_theta_min 2.5
_cell_volume 1613.1(15)
_computing_cell_refinement 'Bruker SMART V5.625'
_computing_data_collection 'Bruker SMART V5.625'
_computing_data_reduction 'Bruker SAINT V6.28A'
_computing_molecular_graphics
;
SHELXTL  Rel. 6.12/V (Sheldrick, Acta Cryst. 2008, A64, 112-122)
;
_computing_publication_material
;
SHELX-97 (Sheldrick, Acta Cryst. 2008, A64, 112-122)' 
;
_computing_structure_refinement
;
SHELXL-97 (Sheldrick, Acta Cryst. 2008, A64, 112-122) 
;
_computing_structure_solution
;SIR92 (Altomare, Cascarano, Giacovazzo and Guagliardi, 
J. Appl. Crystallogr. 1993, 26, 343-350.' 
;
_diffrn_ambient_temperature 296(1)
_diffrn_measured_fraction_theta_full 0.993
_diffrn_measured_fraction_theta_max 0.993
_diffrn_measurement_device_type 'CCD area detector'
_diffrn_measurement_method 'phi and omega scans'
_diffrn_radiation_monochromator graphite
_diffrn_radiation_source 'fine-focus sealed tube'
_diffrn_radiation_type MoK\a
_diffrn_radiation_wavelength 0.71073
_diffrn_reflns_av_R_equivalents 0.1882
_diffrn_reflns_av_sigmaI/netI 0.1298
_diffrn_reflns_limit_h_max 6
_diffrn_reflns_limit_h_min -6
_diffrn_reflns_limit_k_max 16
_diffrn_reflns_limit_k_min -16
_diffrn_reflns_limit_l_max 23
_diffrn_reflns_limit_l_min -23
_diffrn_reflns_number 13447
_diffrn_reflns_theta_full 25.09
_diffrn_reflns_theta_max 25.09
_diffrn_reflns_theta_min 2.49
_exptl_absorpt_coefficient_mu 0.091
_exptl_absorpt_correction_T_max 0.9955
_exptl_absorpt_correction_T_min 0.8275
_exptl_absorpt_correction_type multi-scan
_exptl_absorpt_process_details 'Bruker/Siemens SADABS V2.03'
_exptl_crystal_colour colorless
_exptl_crystal_density_diffrn 1.282
_exptl_crystal_density_method 'not measured'
_exptl_crystal_description needle
_exptl_crystal_F_000 656
_exptl_crystal_size_max 0.28
_exptl_crystal_size_mid 0.05
_exptl_crystal_size_min 0.05
_refine_diff_density_max 0.181
_refine_diff_density_min -0.202
_refine_diff_density_rms 0.055
_refine_ls_extinction_coef 0.034(5)
_refine_ls_extinction_expression Fc^*^=kFc[1+0.001xFc^2^\l^3^/sin(2\q)]^-1/4^
_refine_ls_extinction_method SHELXL
_refine_ls_goodness_of_fit_ref 1.010
_refine_ls_hydrogen_treatment constr
_refine_ls_matrix_type full
_refine_ls_number_parameters 210
_refine_ls_number_reflns 1676
_refine_ls_number_restraints 0
_refine_ls_restrained_S_all 1.010
_refine_ls_R_factor_all 0.1668
_refine_ls_R_factor_gt 0.0661
_refine_ls_shift/su_max 0.028
_refine_ls_shift/su_mean 0.002
_refine_ls_structure_factor_coef Fsqd
_refine_ls_weighting_details 'calc w=1/[\s^2^(Fo^2^)+(0.0514P)^2^] where P=(Fo^2^+2Fc^2^)/3'
_refine_ls_weighting_scheme calc
_refine_ls_wR_factor_gt 0.1207
_refine_ls_wR_factor_ref 0.1626
_reflns_number_gt 799
_reflns_number_total 1676
_reflns_threshold_expression I>2\s(I)
_cod_data_source_file jo9010552_si_002.cif
_cod_data_source_block o
_cod_database_code 4024764

loop_
_symmetry_equiv_pos_as_xyz
'x, y, z'
'-x+1/2, -y, z+1/2'
'x+1/2, -y+1/2, -z'
'-x, y+1/2, -z+1/2'

loop_
_atom_site_label
_atom_site_type_symbol
_atom_site_fract_x
_atom_site_fract_y
_atom_site_fract_z
_atom_site_U_iso_or_equiv
_atom_site_adp_type
_atom_site_occupancy
_atom_site_symmetry_multiplicity
_atom_site_calc_flag
_atom_site_refinement_flags
_atom_site_disorder_assembly
_atom_site_disorder_group
N1 N 0.3437(15) 0.8401(4) 0.9808(3) 0.0647(16) Uani 1 1 d . . .
O1 O 0.1641(12) 0.8449(4) 1.0134(2) 0.0888(18) Uani 1 1 d . . .
O2 O 0.5368(11) 0.8615(4) 1.0015(3) 0.093(2) Uani 1 1 d . . .
C1 C 0.3265(12) 0.8064(5) 0.9112(3) 0.0567(18) Uani 1 1 d . . .
H1A H 0.3033 0.7385 0.9111 0.068 Uiso 1 1 calc R . .
H1B H 0.4734 0.8196 0.8882 0.068 Uiso 1 1 calc R . .
C2 C 0.1209(11) 0.8540(5) 0.8731(3) 0.0487(17) Uani 1 1 d . . .
H2 H -0.0281 0.8338 0.8933 0.058 Uiso 1 1 calc R . .
C3 C 0.1379(11) 0.9605(5) 0.8781(3) 0.0506(17) Uani 1 1 d . . .
C4 C 0.3275(13) 1.0086(5) 0.8502(3) 0.064(2) Uani 1 1 d . . .
H4 H 0.4422 0.9757 0.8266 0.077 Uiso 1 1 calc R . .
C5 C 0.3456(14) 1.1056(5) 0.8576(3) 0.070(2) Uani 1 1 d . . .
H5 H 0.4744 1.1372 0.8396 0.084 Uiso 1 1 calc R . .
C6 C 0.1769(14) 1.1557(5) 0.8911(3) 0.067(2) Uani 1 1 d . . .
H6 H 0.1900 1.2209 0.8953 0.081 Uiso 1 1 calc R . .
C7 C -0.0122(13) 1.1089(6) 0.9183(4) 0.069(2) Uani 1 1 d . . .
H7 H -0.1274 1.1424 0.9413 0.083 Uiso 1 1 calc R . .
C8 C -0.0306(12) 1.0126(6) 0.9116(3) 0.061(2) Uani 1 1 d . . .
H8 H -0.1598 0.9817 0.9300 0.073 Uiso 1 1 calc R . .
C9 C 0.1295(11) 0.8179(4) 0.8008(3) 0.0479(17) Uani 1 1 d . . .
H9 H 0.2788 0.8389 0.7811 0.057 Uiso 1 1 calc R . .
C10 C -0.0679(12) 0.8605(5) 0.7608(3) 0.0525(19) Uani 1 1 d . . .
O3 O -0.2639(8) 0.8716(3) 0.7857(2) 0.0670(14) Uani 1 1 d . . .
C11 C -0.0329(12) 0.8825(5) 0.6882(3) 0.0496(18) Uani 1 1 d . . .
C12 C 0.1705(13) 0.8547(5) 0.6542(3) 0.0615(19) Uani 1 1 d . . .
H12 H 0.2914 0.8240 0.6768 0.074 Uiso 1 1 calc R . .
C13 C 0.1911(14) 0.8729(5) 0.5870(4) 0.075(2) Uani 1 1 d . . .
H13 H 0.3226 0.8516 0.5637 0.090 Uiso 1 1 calc R . .
C14 C 0.0178(16) 0.9224(6) 0.5542(4) 0.077(2) Uani 1 1 d . . .
H14 H 0.0339 0.9353 0.5090 0.092 Uiso 1 1 calc R . .
C15 C -0.1800(15) 0.9533(5) 0.5879(4) 0.079(2) Uani 1 1 d . . .
H15 H -0.2959 0.9876 0.5658 0.095 Uiso 1 1 calc R . .
C16 C -0.2034(13) 0.9328(5) 0.6544(4) 0.066(2) Uani 1 1 d . . .
H16 H -0.3369 0.9531 0.6772 0.079 Uiso 1 1 calc R . .
C17 C 0.1186(13) 0.7106(6) 0.7952(3) 0.062(2) Uani 1 1 d . . .
O4 O 0.2880(10) 0.6679(4) 0.7746(3) 0.0995(19) Uani 1 1 d . . .
C18 C -0.0981(13) 0.6597(5) 0.8173(4) 0.077(2) Uani 1 1 d . . .
H18A H -0.0958 0.5965 0.8001 0.115 Uiso 1 1 calc R . .
H18B H -0.2350 0.6921 0.8008 0.115 Uiso 1 1 calc R . .
H18C H -0.1031 0.6579 0.8650 0.115 Uiso 1 1 calc R . .

loop_
_atom_site_aniso_label
_atom_site_aniso_U_11
_atom_site_aniso_U_22
_atom_site_aniso_U_33
_atom_site_aniso_U_23
_atom_site_aniso_U_13
_atom_site_aniso_U_12
N1 0.085(5) 0.061(4) 0.048(4) 0.005(3) -0.006(4) -0.011(4)
O1 0.109(4) 0.109(4) 0.049(3) -0.005(3) 0.006(4) -0.022(4)
O2 0.091(4) 0.094(4) 0.093(4) -0.007(3) -0.023(4) -0.023(4)
C1 0.061(4) 0.067(4) 0.043(4) 0.009(3) -0.002(4) 0.012(4)
C2 0.049(4) 0.060(5) 0.037(4) 0.004(3) 0.001(3) 0.007(4)
C3 0.048(4) 0.062(5) 0.042(4) 0.011(3) 0.008(4) 0.002(4)
C4 0.062(5) 0.070(6) 0.061(5) 0.006(4) 0.003(4) 0.010(4)
C5 0.066(5) 0.066(6) 0.078(6) 0.012(4) 0.012(5) 0.004(5)
C6 0.076(5) 0.060(5) 0.066(5) 0.006(4) -0.008(5) 0.003(5)
C7 0.071(5) 0.063(6) 0.073(6) -0.001(4) 0.008(5) 0.014(5)
C8 0.046(4) 0.077(6) 0.061(5) 0.001(4) 0.008(4) 0.008(4)
C9 0.044(4) 0.055(4) 0.044(4) 0.000(3) 0.003(3) 0.001(3)
C10 0.047(4) 0.058(5) 0.053(5) -0.008(4) -0.006(4) 0.011(4)
O3 0.047(3) 0.090(4) 0.065(3) 0.008(3) 0.006(2) 0.016(3)
C11 0.052(4) 0.050(4) 0.047(4) -0.001(3) -0.003(4) -0.006(4)
C12 0.057(4) 0.071(5) 0.056(5) 0.001(4) 0.002(4) -0.004(4)
C13 0.072(5) 0.102(6) 0.051(5) 0.004(5) 0.007(5) -0.014(5)
C14 0.086(6) 0.093(7) 0.050(5) 0.012(5) 0.001(5) -0.028(5)
C15 0.087(6) 0.088(6) 0.063(5) 0.019(5) -0.017(5) -0.006(6)
C16 0.062(5) 0.065(5) 0.070(5) 0.002(4) -0.015(4) -0.001(4)
C17 0.054(5) 0.084(6) 0.048(5) -0.007(4) -0.003(4) 0.013(4)
O4 0.094(4) 0.086(4) 0.119(5) -0.010(4) 0.029(4) 0.027(4)
C18 0.081(6) 0.064(5) 0.085(6) 0.005(4) -0.005(5) -0.004(5)

loop_
_atom_type_symbol
_atom_type_description
_atom_type_scat_dispersion_real
_atom_type_scat_dispersion_imag
_atom_type_scat_source
C C 0.0033 0.0016 'International Tables Vol C Tables 4.2.6.8 and 6.1.1.4'
H H 0.0000 0.0000 'International Tables Vol C Tables 4.2.6.8 and 6.1.1.4'
N N 0.0061 0.0033 'International Tables Vol C Tables 4.2.6.8 and 6.1.1.4'
O O 0.0106 0.0060 'International Tables Vol C Tables 4.2.6.8 and 6.1.1.4'

loop_
_geom_angle_atom_site_label_1
_geom_angle_atom_site_label_2
_geom_angle_atom_site_label_3
_geom_angle
_geom_angle_site_symmetry_1
_geom_angle_site_symmetry_3
_geom_angle_publ_flag
O2 N1 O1 124.1(6) . . ?
O2 N1 C1 117.7(7) . . ?
O1 N1 C1 118.2(7) . . ?
N1 C1 C2 112.0(6) . . ?
N1 C1 H1A 109.2 . . ?
C2 C1 H1A 109.2 . . ?
N1 C1 H1B 109.2 . . ?
C2 C1 H1B 109.2 . . ?
H1A C1 H1B 107.9 . . ?
C3 C2 C9 113.0(5) . . ?
C3 C2 C1 110.7(5) . . ?
C9 C2 C1 107.2(5) . . ?
C3 C2 H2 108.6 . . ?
C9 C2 H2 108.6 . . ?
C1 C2 H2 108.6 . . ?
C8 C3 C4 117.9(6) . . ?
C8 C3 C2 121.3(6) . . ?
C4 C3 C2 120.7(6) . . ?
C5 C4 C3 120.0(7) . . ?
C5 C4 H4 120.0 . . ?
C3 C4 H4 120.0 . . ?
C6 C5 C4 121.0(8) . . ?
C6 C5 H5 119.5 . . ?
C4 C5 H5 119.5 . . ?
C5 C6 C7 119.4(7) . . ?
C5 C6 H6 120.3 . . ?
C7 C6 H6 120.3 . . ?
C6 C7 C8 119.9(8) . . ?
C6 C7 H7 120.1 . . ?
C8 C7 H7 120.1 . . ?
C7 C8 C3 121.7(7) . . ?
C7 C8 H8 119.2 . . ?
C3 C8 H8 119.2 . . ?
C10 C9 C17 109.3(5) . . ?
C10 C9 C2 110.3(5) . . ?
C17 C9 C2 113.5(5) . . ?
C10 C9 H9 107.9 . . ?
C17 C9 H9 107.9 . . ?
C2 C9 H9 107.9 . . ?
O3 C10 C11 119.1(6) . . ?
O3 C10 C9 120.5(6) . . ?
C11 C10 C9 120.2(6) . . ?
C16 C11 C12 119.0(6) . . ?
C16 C11 C10 119.4(6) . . ?
C12 C11 C10 121.6(6) . . ?
C13 C12 C11 119.7(7) . . ?
C13 C12 H12 120.2 . . ?
C11 C12 H12 120.2 . . ?
C14 C13 C12 120.2(8) . . ?
C14 C13 H13 119.9 . . ?
C12 C13 H13 119.9 . . ?
C13 C14 C15 120.5(7) . . ?
C13 C14 H14 119.7 . . ?
C15 C14 H14 119.7 . . ?
C16 C15 C14 119.2(8) . . ?
C16 C15 H15 120.4 . . ?
C14 C15 H15 120.4 . . ?
C15 C16 C11 121.3(7) . . ?
C15 C16 H16 119.4 . . ?
C11 C16 H16 119.4 . . ?
O4 C17 C18 121.0(7) . . ?
O4 C17 C9 119.5(7) . . ?
C18 C17 C9 119.5(6) . . ?
C17 C18 H18A 109.5 . . ?
C17 C18 H18B 109.5 . . ?
H18A C18 H18B 109.5 . . ?
C17 C18 H18C 109.5 . . ?
H18A C18 H18C 109.5 . . ?
H18B C18 H18C 109.5 . . ?

loop_
_geom_bond_atom_site_label_1
_geom_bond_atom_site_label_2
_geom_bond_distance
_geom_bond_site_symmetry_2
_geom_bond_publ_flag
N1 O2 1.210(7) . ?
N1 O1 1.213(7) . ?
N1 C1 1.481(8) . ?
C1 C2 1.549(8) . ?
C1 H1A 0.9700 . ?
C1 H1B 0.9700 . ?
C2 C3 1.514(9) . ?
C2 C9 1.541(8) . ?
C2 H2 0.9800 . ?
C3 C8 1.382(9) . ?
C3 C4 1.391(9) . ?
C4 C5 1.386(9) . ?
C4 H4 0.9300 . ?
C5 C6 1.367(9) . ?
C5 H5 0.9300 . ?
C6 C7 1.374(9) . ?
C6 H6 0.9300 . ?
C7 C8 1.376(10) . ?
C7 H7 0.9300 . ?
C8 H8 0.9300 . ?
C9 C10 1.504(9) . ?
C9 C17 1.525(9) . ?
C9 H9 0.9800 . ?
C10 O3 1.229(7) . ?
C10 C11 1.504(9) . ?
C11 C16 1.378(8) . ?
C11 C12 1.398(9) . ?
C12 C13 1.379(9) . ?
C12 H12 0.9300 . ?
C13 C14 1.375(10) . ?
C13 H13 0.9300 . ?
C14 C15 1.381(10) . ?
C14 H14 0.9300 . ?
C15 C16 1.373(9) . ?
C15 H15 0.9300 . ?
C16 H16 0.9300 . ?
C17 O4 1.209(8) . ?
C17 C18 1.493(10) . ?
C18 H18A 0.9600 . ?
C18 H18B 0.9600 . ?
C18 H18C 0.9600 . ?
